data_1514741
loop_
_publ_author_name
'Armstrong, David R.'
'Baillie, Sharon E.'
'Blair, Victoria L.'
'Chabloz, Nicolas G.'
'Diez, Josefina'
'Garcia-Alvarez, Joaquin'
'Kennedy, Alan R.'
'Robertson, Stuart D.'
'Hevia, Eva'

_publ_section_title
;
 Alkali-metal-mediated zincation (AMMZn) meets N-heterocyclic carbene
 (NHC) chemistry: Zn--H exchange reactions and structural authentication
 of a dinuclear Au(i) complex with a NHC anion
;
_journal_issue 11
_journal_name_full 'Chemical Science'
_journal_page_first 4259
_journal_paper_doi 10.1039/c3sc52101j
_journal_volume 4
_journal_year 2013
_chemical_formula_sum 'C39 H63 Li N2 Zn'
_chemical_formula_weight 632.22
_chemical_name_systematic
;
?
;
_space_group_IT_number 61
_symmetry_cell_setting orthorhombic
_symmetry_space_group_name_Hall '-P 2ac 2ab'
_symmetry_space_group_name_H-M 'P b c a'
_atom_sites_solution_hydrogens geom
_atom_sites_solution_primary direct
_atom_sites_solution_secondary difmap
_audit_creation_method SHELXL-97
_cell_angle_alpha 90.00
_cell_angle_beta 90.00
_cell_angle_gamma 90.00
_cell_formula_units_Z 16
_cell_length_a 21.8628(13)
_cell_length_b 22.1892(11)
_cell_length_c 31.9347(14)
_cell_measurement_reflns_used 6860
_cell_measurement_temperature 123(2)
_cell_measurement_theta_max 29.7102
_cell_measurement_theta_min 2.6876
_cell_volume 15492.1(14)
_computing_structure_refinement 'SHELXL-97 (Sheldrick, 2008)'
_diffrn_ambient_temperature 123(2)
_diffrn_measured_fraction_theta_full 0.997
_diffrn_measured_fraction_theta_max 0.997
_diffrn_measurement_device_type 'Oxford diffraction Gemini S'
_diffrn_measurement_method 'omega scans'
_diffrn_radiation_monochromator graphite
_diffrn_radiation_source 'fine-focus sealed tube'
_diffrn_radiation_type MoK\a
_diffrn_radiation_wavelength 0.71073
_diffrn_reflns_av_R_equivalents 0.3604
_diffrn_reflns_av_sigmaI/netI 0.3924
_diffrn_reflns_limit_h_max 26
_diffrn_reflns_limit_h_min -19
_diffrn_reflns_limit_k_max 24
_diffrn_reflns_limit_k_min -26
_diffrn_reflns_limit_l_max 37
_diffrn_reflns_limit_l_min -36
_diffrn_reflns_number 43518
_diffrn_reflns_theta_full 25.00
_diffrn_reflns_theta_max 25.00
_diffrn_reflns_theta_min 2.69
_exptl_absorpt_coefficient_mu 0.660
_exptl_absorpt_correction_T_max 1.00000
_exptl_absorpt_correction_T_min 0.28884
_exptl_absorpt_correction_type multi-scan
_exptl_absorpt_process_details
;
CrysAlisPro, Agilent Technologies,
Version 1.171.34.46 (release 25-11-2010 CrysAlis171 .NET)
(compiled Nov 25 2010,17:55:46)
Empirical absorption correction using spherical harmonics,
implemented in SCALE3 ABSPACK scaling algorithm.
;
_exptl_crystal_colour colourless
_exptl_crystal_density_diffrn 1.084
_exptl_crystal_density_method 'not measured'
_exptl_crystal_description plate
_exptl_crystal_F_000 5504
_exptl_crystal_size_max 0.2
_exptl_crystal_size_mid 0.2
_exptl_crystal_size_min 0.05
_refine_diff_density_max 1.060
_refine_diff_density_min -1.824
_refine_diff_density_rms 0.138
_refine_ls_extinction_method none
_refine_ls_goodness_of_fit_ref 0.915
_refine_ls_hydrogen_treatment constr
_refine_ls_matrix_type full
_refine_ls_number_parameters 809
_refine_ls_number_reflns 13585
_refine_ls_number_restraints 144
_refine_ls_restrained_S_all 0.911
_refine_ls_R_factor_all 0.2203
_refine_ls_R_factor_gt 0.0897
_refine_ls_shift/su_max 0.001
_refine_ls_shift/su_mean 0.000
_refine_ls_structure_factor_coef Fsqd
_refine_ls_weighting_details 'calc w=1/[\s^2^(Fo^2^)+(0.0918P)^2^+0.0000P] where P=(Fo^2^+2Fc^2^)/3'
_refine_ls_weighting_scheme calc
_refine_ls_wR_factor_gt 0.1845
_refine_ls_wR_factor_ref 0.2639
_reflns_number_gt 5496
_reflns_number_total 13585
_reflns_threshold_expression I>2\s(I)
_cod_data_source_file c3sc52101j.txt
_cod_data_source_block seb446ark
_cod_original_sg_symbol_H-M Pbca
_cod_database_code 1514741

loop_
_symmetry_equiv_pos_as_xyz
'x, y, z'
'-x+1/2, -y, z+1/2'
'x+1/2, -y+1/2, -z'
'-x, y+1/2, -z+1/2'
'-x, -y, -z'
'x-1/2, y, -z-1/2'
'-x-1/2, y-1/2, z'
'x, -y-1/2, z-1/2'

loop_
_atom_site_label
_atom_site_type_symbol
_atom_site_fract_x
_atom_site_fract_y
_atom_site_fract_z
_atom_site_U_iso_or_equiv
_atom_site_adp_type
_atom_site_occupancy
_atom_site_symmetry_multiplicity
_atom_site_calc_flag
_atom_site_refinement_flags
Li1 Li 0.0200(4) 0.4824(6) 0.2389(3) 0.025(3) Uani 1 1 d .
Li2 Li 0.2515(5) 0.2791(6) 0.9868(4) 0.036(3) Uani 1 1 d .
Zn1 Zn 0.10547(3) 0.46989(5) 0.19019(2) 0.0292(3) Uani 1 1 d .
Zn2 Zn 0.27089(3) 0.37121(4) 0.94276(2) 0.0309(3) Uani 1 1 d .
N1 N 0.2889(2) 0.1428(3) 1.01294(16) 0.0239(14) Uani 1 1 d U
N2 N 0.2150(2) 0.1395(3) 0.97018(16) 0.0218(13) Uani 1 1 d U
N3 N -0.1146(2) 0.5208(3) 0.27044(16) 0.0222(14) Uani 1 1 d .
N4 N -0.1220(2) 0.4421(3) 0.23141(15) 0.0223(14) Uani 1 1 d .
C1 C 0.2516(2) 0.1797(4) 0.99047(19) 0.0227(15) Uani 1 1 d U
C2 C 0.2288(3) 0.0802(4) 0.9791(2) 0.0311(17) Uani 1 1 d U
H2 H 0.2095 0.0452 0.9682 0.037 Uiso 1 1 calc R
C3 C 0.2751(3) 0.0825(4) 1.0064(2) 0.0262(16) Uani 1 1 d U
H3 H 0.2949 0.0490 1.0190 0.031 Uiso 1 1 calc R
C4 C 0.1619(3) 0.1582(4) 0.9449(2) 0.0256(15) Uani 1 1 d U
C5 C 0.1702(3) 0.1739(3) 0.90337(19) 0.0210(15) Uani 1 1 d U
C6 C 0.1185(3) 0.1911(4) 0.8814(2) 0.0281(16) Uani 1 1 d U
H6 H 0.1224 0.2029 0.8529 0.034 Uiso 1 1 calc R
C7 C 0.0615(3) 0.1917(4) 0.8998(2) 0.0311(17) Uani 1 1 d U
H7 H 0.0268 0.2045 0.8842 0.037 Uiso 1 1 calc R
C8 C 0.0550(3) 0.1736(4) 0.9409(2) 0.0355(18) Uani 1 1 d U
H8 H 0.0154 0.1728 0.9531 0.043 Uiso 1 1 calc R
C9 C 0.1050(3) 0.1565(4) 0.96487(19) 0.0262(16) Uani 1 1 d U
C10 C 0.2319(3) 0.1429(5) 0.8404(2) 0.051(3) Uani 1 1 d .
H10A H 0.2111 0.1682 0.8197 0.077 Uiso 1 1 calc R
H10B H 0.2103 0.1044 0.8431 0.077 Uiso 1 1 calc R
H10C H 0.2741 0.1354 0.8313 0.077 Uiso 1 1 calc R
C11 C 0.2325(3) 0.1755(4) 0.8834(2) 0.0254(17) Uani 1 1 d U
H11 H 0.2614 0.1534 0.9022 0.030 Uiso 1 1 calc R
C12 C 0.2557(4) 0.2383(5) 0.8786(3) 0.072(3) Uani 1 1 d .
H12A H 0.2263 0.2619 0.8622 0.109 Uiso 1 1 calc R
H12B H 0.2952 0.2376 0.8641 0.109 Uiso 1 1 calc R
H12C H 0.2607 0.2566 0.9063 0.109 Uiso 1 1 calc R
C13 C 0.0592(3) 0.0765(4) 1.0112(3) 0.055(3) Uani 1 1 d .
H13A H 0.0193 0.0828 0.9980 0.083 Uiso 1 1 calc R
H13B H 0.0533 0.0638 1.0404 0.083 Uiso 1 1 calc R
H13C H 0.0817 0.0451 0.9960 0.083 Uiso 1 1 calc R
C14 C 0.0961(3) 0.1360(4) 1.0102(2) 0.035(2) Uani 1 1 d .
H14 H 0.1375 0.1276 1.0223 0.042 Uiso 1 1 calc R
C15 C 0.0666(3) 0.1843(4) 1.0366(2) 0.046(2) Uani 1 1 d .
H15A H 0.0920 0.2206 1.0361 0.069 Uiso 1 1 calc R
H15B H 0.0625 0.1700 1.0655 0.069 Uiso 1 1 calc R
H15C H 0.0260 0.1936 1.0253 0.069 Uiso 1 1 calc R
C16 C 0.3320(3) 0.1625(4) 1.04485(19) 0.0252(18) Uani 1 1 d .
C17 C 0.3089(3) 0.1831(4) 1.0827(2) 0.0262(18) Uani 1 1 d .
C18 C 0.3508(3) 0.1996(4) 1.1134(2) 0.035(2) Uani 1 1 d .
H18 H 0.3368 0.2136 1.1398 0.042 Uiso 1 1 calc R
C19 C 0.4131(3) 0.1955(4) 1.1054(2) 0.035(2) Uani 1 1 d .
H19 H 0.4414 0.2066 1.1266 0.042 Uiso 1 1 calc R
C20 C 0.4344(3) 0.1759(4) 1.0678(2) 0.036(2) Uani 1 1 d .
H20 H 0.4773 0.1751 1.0630 0.043 Uiso 1 1 calc R
C21 C 0.3949(3) 0.1571(4) 1.0364(2) 0.0282(19) Uani 1 1 d .
C22 C 0.2208(3) 0.2367(4) 1.1202(2) 0.051(3) Uani 1 1 d .
H22A H 0.1767 0.2435 1.1172 0.077 Uiso 1 1 calc R
H22B H 0.2430 0.2730 1.1117 0.077 Uiso 1 1 calc R
H22C H 0.2303 0.2273 1.1495 0.077 Uiso 1 1 calc R
C23 C 0.2400(3) 0.1843(4) 1.0926(2) 0.031(2) Uani 1 1 d .
H23 H 0.2183 0.1895 1.0653 0.037 Uiso 1 1 calc R
C24 C 0.2199(3) 0.1241(4) 1.1103(3) 0.053(3) Uani 1 1 d .
H24A H 0.2370 0.1190 1.1384 0.079 Uiso 1 1 calc R
H24B H 0.2347 0.0916 1.0921 0.079 Uiso 1 1 calc R
H24C H 0.1752 0.1228 1.1117 0.079 Uiso 1 1 calc R
C25 C 0.4709(3) 0.1695(4) 0.9771(2) 0.043(2) Uani 1 1 d .
H25A H 0.4550 0.2098 0.9709 0.064 Uiso 1 1 calc R
H25B H 0.4855 0.1506 0.9513 0.064 Uiso 1 1 calc R
H25C H 0.5049 0.1728 0.9971 0.064 Uiso 1 1 calc R
C26 C 0.4206(3) 0.1313(4) 0.9960(2) 0.033(2) Uani 1 1 d .
H26 H 0.3865 0.1288 0.9752 0.040 Uiso 1 1 calc R
C27 C 0.4446(3) 0.0670(4) 1.0038(2) 0.045(2) Uani 1 1 d .
H27A H 0.4784 0.0684 1.0239 0.068 Uiso 1 1 calc R
H27B H 0.4590 0.0497 0.9774 0.068 Uiso 1 1 calc R
H27C H 0.4115 0.0420 1.0152 0.068 Uiso 1 1 calc R
C28 C -0.0800(2) 0.4815(3) 0.24766(18) 0.0171(16) Uani 1 1 d .
C29 C -0.1809(3) 0.4580(4) 0.2438(2) 0.033(2) Uani 1 1 d .
H29 H -0.2176 0.4382 0.2358 0.040 Uiso 1 1 calc R
C31 C -0.1767(3) 0.5052(4) 0.2684(2) 0.034(2) Uani 1 1 d .
H31 H -0.2095 0.5250 0.2822 0.041 Uiso 1 1 calc R
C32 C -0.0908(3) 0.5694(4) 0.2949(2) 0.0276(18) Uani 1 1 d .
C33 C -0.0598(2) 0.5570(4) 0.3325(2) 0.028(2) Uani 1 1 d .
C34 C -0.0361(3) 0.6054(4) 0.3537(2) 0.039(2) Uani 1 1 d .
H34 H -0.0129 0.5983 0.3783 0.047 Uiso 1 1 calc R
C35 C -0.0446(3) 0.6644(4) 0.3404(2) 0.039(2) Uani 1 1 d .
H35 H -0.0289 0.6973 0.3561 0.046 Uiso 1 1 calc R
C36 C -0.0769(3) 0.6739(4) 0.3034(2) 0.043(2) Uani 1 1 d .
H36 H -0.0823 0.7140 0.2937 0.051 Uiso 1 1 calc R
C37 C -0.1010(3) 0.6277(4) 0.2806(2) 0.031(2) Uani 1 1 d .
C38 C -0.1109(3) 0.4757(4) 0.3732(2) 0.045(2) Uani 1 1 d .
H38A H -0.1161 0.5034 0.3969 0.067 Uiso 1 1 calc R
H38B H -0.1064 0.4344 0.3838 0.067 Uiso 1 1 calc R
H38C H -0.1469 0.4779 0.3550 0.067 Uiso 1 1 calc R
C39 C -0.0541(3) 0.4932(4) 0.34853(19) 0.032(2) Uani 1 1 d .
H39 H -0.0519 0.4661 0.3236 0.038 Uiso 1 1 calc R
C40 C 0.0042(3) 0.4826(4) 0.3744(2) 0.047(2) Uani 1 1 d .
H40A H 0.0398 0.4970 0.3587 0.071 Uiso 1 1 calc R
H40B H 0.0088 0.4395 0.3802 0.071 Uiso 1 1 calc R
H40C H 0.0012 0.5047 0.4010 0.071 Uiso 1 1 calc R
C41 C -0.1996(3) 0.6710(5) 0.2530(2) 0.054(3) Uani 1 1 d .
H41A H -0.1922 0.7115 0.2642 0.081 Uiso 1 1 calc R
H41B H -0.2196 0.6462 0.2744 0.081 Uiso 1 1 calc R
H41C H -0.2260 0.6738 0.2283 0.081 Uiso 1 1 calc R
C42 C -0.1376(3) 0.6418(4) 0.2406(2) 0.039(2) Uani 1 1 d .
H42 H -0.1464 0.6029 0.2259 0.047 Uiso 1 1 calc R
C43 C -0.1033(3) 0.6826(5) 0.2105(2) 0.052(3) Uani 1 1 d .
H43A H -0.0959 0.7217 0.2239 0.078 Uiso 1 1 calc R
H43B H -0.1278 0.6885 0.1851 0.078 Uiso 1 1 calc R
H43C H -0.0641 0.6640 0.2031 0.078 Uiso 1 1 calc R
C45 C -0.1082(3) 0.3902(4) 0.2072(2) 0.030(2) Uani 1 1 d .
C46 C -0.1092(3) 0.3337(4) 0.2279(2) 0.0305(19) Uani 1 1 d .
C47 C -0.0970(3) 0.2834(4) 0.2048(3) 0.046(2) Uani 1 1 d .
H47 H -0.0973 0.2451 0.2180 0.055 Uiso 1 1 calc R
C48 C -0.0842(3) 0.2871(4) 0.1622(3) 0.047(2) Uani 1 1 d .
H48 H -0.0758 0.2518 0.1464 0.056 Uiso 1 1 calc R
C49 C -0.0838(3) 0.3440(5) 0.1431(3) 0.049(3) Uani 1 1 d .
H49 H -0.0746 0.3465 0.1141 0.059 Uiso 1 1 calc R
C50 C -0.0963(3) 0.3965(4) 0.1647(2) 0.0274(18) Uani 1 1 d .
C51 C -0.0348(3) 0.4708(5) 0.1247(2) 0.047(2) Uani 1 1 d .
H51A H -0.0038 0.4682 0.1468 0.071 Uiso 1 1 calc R
H51B H -0.0351 0.5117 0.1130 0.071 Uiso 1 1 calc R
H51C H -0.0252 0.4418 0.1025 0.071 Uiso 1 1 calc R
C52 C -0.0978(3) 0.4564(4) 0.14309(19) 0.032(2) Uani 1 1 d .
H52 H -0.1087 0.4882 0.1640 0.038 Uiso 1 1 calc R
C53 C -0.1454(3) 0.4566(4) 0.1083(2) 0.048(2) Uani 1 1 d .
H53A H -0.1349 0.4258 0.0875 0.072 Uiso 1 1 calc R
H53B H -0.1461 0.4963 0.0949 0.072 Uiso 1 1 calc R
H53C H -0.1857 0.4478 0.1201 0.072 Uiso 1 1 calc R
C54 C -0.0726(3) 0.2938(5) 0.2981(3) 0.067(3) Uani 1 1 d .
H54A H -0.0718 0.2524 0.2874 0.100 Uiso 1 1 calc R
H54B H -0.0815 0.2934 0.3281 0.100 Uiso 1 1 calc R
H54C H -0.0327 0.3127 0.2933 0.100 Uiso 1 1 calc R
C55 C -0.1228(3) 0.3301(5) 0.2749(2) 0.048(2) Uani 1 1 d .
H55 H -0.1248 0.3718 0.2867 0.058 Uiso 1 1 calc R
C56 C -0.1854(3) 0.2983(5) 0.2813(3) 0.073(4) Uani 1 1 d .
H56A H -0.2142 0.3117 0.2597 0.110 Uiso 1 1 calc R
H56B H -0.2016 0.3085 0.3091 0.110 Uiso 1 1 calc R
H56C H -0.1799 0.2545 0.2793 0.110 Uiso 1 1 calc R
C57 C 0.1471(3) 0.4555(5) 0.1340(2) 0.040(2) Uani 1 1 d .
C58 C 0.1314(4) 0.3940(5) 0.1159(2) 0.057(3) Uani 1 1 d .
H58A H 0.0869 0.3900 0.1136 0.086 Uiso 1 1 calc R
H58B H 0.1474 0.3624 0.1343 0.086 Uiso 1 1 calc R
H58C H 0.1499 0.3900 0.0881 0.086 Uiso 1 1 calc R
C59 C 0.2172(3) 0.4598(5) 0.1390(2) 0.052(3) Uani 1 1 d .
H59A H 0.2368 0.4517 0.1119 0.078 Uiso 1 1 calc R
H59B H 0.2310 0.4300 0.1596 0.078 Uiso 1 1 calc R
H59C H 0.2283 0.5003 0.1485 0.078 Uiso 1 1 calc R
C60 C 0.1297(3) 0.5042(5) 0.1018(2) 0.049(3) Uani 1 1 d .
H60A H 0.1508 0.4962 0.0753 0.073 Uiso 1 1 calc R
H60B H 0.1417 0.5439 0.1124 0.073 Uiso 1 1 calc R
H60C H 0.0854 0.5034 0.0972 0.073 Uiso 1 1 calc R
C61 C 0.0866(3) 0.5571(4) 0.2139(2) 0.0308(19) Uani 1 1 d .
C62 C 0.0410(3) 0.5932(4) 0.1883(3) 0.052(2) Uani 1 1 d .
H62A H 0.0388 0.6344 0.1993 0.078 Uiso 1 1 calc R
H62B H 0.0006 0.5743 0.1902 0.078 Uiso 1 1 calc R
H62C H 0.0542 0.5943 0.1590 0.078 Uiso 1 1 calc R
C63 C 0.1507(3) 0.5852(4) 0.2067(3) 0.051(2) Uani 1 1 d .
H63A H 0.1629 0.5794 0.1774 0.077 Uiso 1 1 calc R
H63B H 0.1805 0.5656 0.2251 0.077 Uiso 1 1 calc R
H63C H 0.1492 0.6284 0.2130 0.077 Uiso 1 1 calc R
C64 C 0.0743(3) 0.5675(5) 0.2606(2) 0.058(3) Uani 1 1 d .
H64A H 0.0749 0.6109 0.2666 0.086 Uiso 1 1 calc R
H64B H 0.1060 0.5474 0.2772 0.086 Uiso 1 1 calc R
H64C H 0.0342 0.5510 0.2680 0.086 Uiso 1 1 calc R
C65 C 0.0915(3) 0.3969(4) 0.2320(2) 0.0299(19) Uani 1 1 d .
C66 C 0.0699(3) 0.4063(5) 0.2773(2) 0.047(2) Uani 1 1 d .
H66A H 0.0254 0.4121 0.2776 0.070 Uiso 1 1 calc R
H66B H 0.0899 0.4419 0.2891 0.070 Uiso 1 1 calc R
H66C H 0.0804 0.3708 0.2941 0.070 Uiso 1 1 calc R
C67 C 0.1588(3) 0.3777(5) 0.2353(3) 0.067(3) Uani 1 1 d .
H67A H 0.1619 0.3410 0.2522 0.100 Uiso 1 1 calc R
H67B H 0.1825 0.4100 0.2485 0.100 Uiso 1 1 calc R
H67C H 0.1750 0.3699 0.2072 0.100 Uiso 1 1 calc R
C68 C 0.0550(3) 0.3462(4) 0.2136(3) 0.049(2) Uani 1 1 d .
H68A H 0.0681 0.3392 0.1847 0.074 Uiso 1 1 calc R
H68B H 0.0115 0.3567 0.2140 0.074 Uiso 1 1 calc R
H68C H 0.0617 0.3095 0.2301 0.074 Uiso 1 1 calc R
C70 C 0.1789(3) 0.3640(4) 0.9598(2) 0.035(2) Uani 1 1 d .
C71 C 0.1361(3) 0.3618(4) 0.9217(3) 0.052(3) Uani 1 1 d .
H71A H 0.1327 0.3202 0.9117 0.078 Uiso 1 1 calc R
H71B H 0.1527 0.3872 0.8993 0.078 Uiso 1 1 calc R
H71C H 0.0955 0.3766 0.9298 0.078 Uiso 1 1 calc R
C72 C 0.1726(3) 0.4267(4) 0.9806(2) 0.046(2) Uani 1 1 d .
H72A H 0.1297 0.4337 0.9880 0.069 Uiso 1 1 calc R
H72B H 0.1862 0.4579 0.9610 0.069 Uiso 1 1 calc R
H72C H 0.1978 0.4281 1.0059 0.069 Uiso 1 1 calc R
C73 C 0.1547(3) 0.3174(4) 0.9906(3) 0.053(3) Uani 1 1 d .
H73A H 0.1130 0.3282 0.9990 0.079 Uiso 1 1 calc R
H73B H 0.1811 0.3165 1.0154 0.079 Uiso 1 1 calc R
H73C H 0.1545 0.2776 0.9773 0.079 Uiso 1 1 calc R
C74 C 0.3311(3) 0.3503(4) 0.9932(2) 0.033(2) Uani 1 1 d .
C75 C 0.3789(3) 0.3014(4) 0.9827(2) 0.044(2) Uani 1 1 d .
H75A H 0.3971 0.3099 0.9553 0.066 Uiso 1 1 calc R
H75B H 0.3589 0.2619 0.9821 0.066 Uiso 1 1 calc R
H75C H 0.4109 0.3014 1.0042 0.066 Uiso 1 1 calc R
C76 C 0.3647(4) 0.4104(5) 0.9973(3) 0.066(3) Uani 1 1 d .
H76A H 0.3951 0.4076 1.0198 0.098 Uiso 1 1 calc R
H76B H 0.3353 0.4423 1.0039 0.098 Uiso 1 1 calc R
H76C H 0.3854 0.4198 0.9709 0.098 Uiso 1 1 calc R
C77 C 0.3067(3) 0.3363(4) 1.0373(2) 0.043(2) Uani 1 1 d .
H77A H 0.3410 0.3342 1.0570 0.065 Uiso 1 1 calc R
H77B H 0.2852 0.2975 1.0369 0.065 Uiso 1 1 calc R
H77C H 0.2784 0.3681 1.0460 0.065 Uiso 1 1 calc R
C78 C 0.3054(3) 0.4090(4) 0.8900(2) 0.038(2) Uani 1 1 d .
C79 C 0.2613(4) 0.4038(4) 0.8524(2) 0.050(2) Uani 1 1 d .
H79A H 0.2235 0.4259 0.8585 0.075 Uiso 1 1 calc R
H79B H 0.2517 0.3613 0.8474 0.075 Uiso 1 1 calc R
H79C H 0.2807 0.4210 0.8274 0.075 Uiso 1 1 calc R
C80 C 0.3195(3) 0.4754(4) 0.8952(2) 0.041(2) Uani 1 1 d .
H80A H 0.3372 0.4911 0.8692 0.061 Uiso 1 1 calc R
H80B H 0.3487 0.4808 0.9181 0.061 Uiso 1 1 calc R
H80C H 0.2817 0.4973 0.9015 0.061 Uiso 1 1 calc R
C81 C 0.3649(3) 0.3772(4) 0.8775(3) 0.054(3) Uani 1 1 d .
H81A H 0.3830 0.3978 0.8534 0.082 Uiso 1 1 calc R
H81B H 0.3561 0.3353 0.8702 0.082 Uiso 1 1 calc R
H81C H 0.3935 0.3783 0.9011 0.082 Uiso 1 1 calc R

loop_
_atom_site_aniso_label
_atom_site_aniso_U_11
_atom_site_aniso_U_22
_atom_site_aniso_U_33
_atom_site_aniso_U_23
_atom_site_aniso_U_13
_atom_site_aniso_U_12
Li1 0.031(5) 0.027(9) 0.017(5) 0.013(6) 0.001(4) 0.010(6)
Li2 0.028(6) 0.027(9) 0.053(7) -0.026(7) 0.001(5) -0.007(6)
Zn1 0.0191(4) 0.0368(7) 0.0318(5) -0.0022(5) 0.0047(3) -0.0029(4)
Zn2 0.0234(4) 0.0331(7) 0.0363(5) -0.0001(5) 0.0062(3) -0.0018(4)
N1 0.017(2) 0.032(4) 0.023(3) -0.007(3) -0.002(2) 0.002(3)
N2 0.014(2) 0.022(4) 0.029(3) 0.003(3) -0.003(2) 0.000(2)
N3 0.014(2) 0.019(4) 0.033(3) 0.003(3) -0.001(2) -0.003(3)
N4 0.018(2) 0.030(4) 0.019(3) 0.004(3) 0.002(2) -0.003(3)
C1 0.015(3) 0.029(4) 0.024(3) -0.009(3) 0.005(3) 0.004(3)
C2 0.030(3) 0.022(4) 0.041(4) -0.007(4) -0.010(3) 0.004(3)
C3 0.027(3) 0.016(4) 0.035(4) 0.009(4) -0.007(3) 0.005(3)
C4 0.019(2) 0.024(4) 0.033(3) -0.001(3) -0.006(2) 0.001(3)
C5 0.027(2) 0.012(3) 0.025(3) -0.008(3) -0.002(2) 0.000(3)
C6 0.030(3) 0.026(4) 0.028(3) -0.002(3) -0.006(2) 0.001(3)
C7 0.027(3) 0.034(4) 0.033(3) -0.003(3) -0.008(2) 0.001(3)
C8 0.019(2) 0.043(4) 0.044(3) 0.004(3) 0.000(2) 0.003(3)
C9 0.023(2) 0.031(4) 0.025(3) 0.000(3) -0.002(2) 0.000(3)
C10 0.040(4) 0.071(8) 0.042(5) -0.008(5) 0.003(4) 0.004(5)
C11 0.024(3) 0.023(5) 0.029(4) 0.007(4) 0.001(3) 0.004(3)
C12 0.048(5) 0.081(9) 0.088(7) 0.005(7) 0.046(5) -0.007(6)
C13 0.050(5) 0.049(7) 0.066(5) 0.016(6) 0.010(4) 0.005(5)
C14 0.026(3) 0.044(6) 0.035(4) 0.004(4) 0.003(3) 0.004(4)
C15 0.060(5) 0.044(7) 0.035(4) 0.008(5) 0.019(4) 0.003(5)
C16 0.018(3) 0.030(5) 0.028(4) 0.003(4) -0.001(3) 0.013(3)
C17 0.018(3) 0.025(5) 0.035(4) 0.000(4) -0.001(3) 0.009(3)
C18 0.030(4) 0.045(6) 0.030(4) -0.012(4) -0.012(3) 0.013(4)
C19 0.025(3) 0.037(6) 0.043(4) -0.001(4) -0.010(3) 0.003(4)
C20 0.014(3) 0.054(7) 0.040(4) -0.012(4) -0.002(3) 0.003(4)
C21 0.019(3) 0.034(6) 0.032(4) -0.004(4) -0.007(3) 0.008(3)
C22 0.028(4) 0.064(8) 0.062(5) -0.015(6) 0.013(4) 0.004(4)
C23 0.016(3) 0.044(6) 0.032(4) -0.005(4) -0.001(3) 0.002(4)
C24 0.023(3) 0.074(8) 0.061(5) -0.023(6) 0.012(4) -0.003(4)
C25 0.026(3) 0.062(7) 0.041(4) -0.010(5) 0.007(3) -0.003(4)
C26 0.018(3) 0.050(6) 0.031(4) -0.016(4) -0.006(3) 0.004(4)
C27 0.046(4) 0.041(6) 0.049(5) -0.007(5) 0.004(4) 0.006(4)
C28 0.017(3) 0.012(4) 0.022(3) -0.001(3) -0.006(3) 0.003(3)
C29 0.015(3) 0.050(7) 0.034(4) 0.007(5) -0.001(3) -0.007(4)
C31 0.015(3) 0.048(6) 0.038(4) 0.006(5) 0.005(3) -0.003(4)
C32 0.018(3) 0.023(5) 0.042(4) -0.003(4) 0.006(3) 0.000(3)
C33 0.008(3) 0.048(6) 0.028(4) 0.003(4) 0.003(3) 0.002(3)
C34 0.018(3) 0.051(7) 0.048(5) -0.009(5) -0.002(3) -0.007(4)
C35 0.034(4) 0.039(7) 0.043(5) -0.014(5) 0.003(4) -0.017(4)
C36 0.040(4) 0.043(6) 0.045(5) -0.001(5) 0.006(4) -0.007(4)
C37 0.027(3) 0.042(6) 0.023(4) -0.003(4) 0.004(3) -0.008(4)
C38 0.040(4) 0.043(6) 0.051(5) 0.007(5) 0.005(4) -0.008(4)
C39 0.027(3) 0.047(6) 0.020(3) -0.011(4) -0.003(3) 0.014(4)
C40 0.042(4) 0.058(8) 0.043(4) -0.010(5) -0.004(4) 0.005(5)
C41 0.038(4) 0.077(8) 0.048(5) -0.011(5) 0.000(4) 0.005(5)
C42 0.043(4) 0.040(6) 0.034(4) -0.002(4) 0.002(3) 0.009(4)
C43 0.047(4) 0.062(8) 0.048(5) 0.013(5) 0.007(4) 0.011(5)
C45 0.018(3) 0.035(6) 0.036(4) 0.016(4) -0.005(3) -0.005(3)
C46 0.026(3) 0.017(5) 0.049(5) -0.005(5) -0.004(3) -0.009(3)
C47 0.032(4) 0.022(6) 0.082(6) -0.001(6) -0.018(4) 0.002(4)
C48 0.037(4) 0.025(6) 0.077(6) -0.029(6) -0.018(4) 0.013(4)
C49 0.029(4) 0.063(8) 0.056(5) -0.019(6) -0.011(4) 0.007(5)
C50 0.024(3) 0.020(5) 0.038(4) -0.007(4) -0.003(3) -0.002(3)
C51 0.041(4) 0.055(7) 0.046(4) 0.013(5) -0.004(4) -0.013(5)
C52 0.031(3) 0.048(6) 0.017(3) -0.002(4) -0.001(3) 0.000(4)
C53 0.044(4) 0.046(7) 0.054(5) 0.013(5) -0.013(4) -0.001(4)
C54 0.041(4) 0.091(9) 0.068(6) 0.047(6) -0.009(4) -0.006(5)
C55 0.043(4) 0.046(7) 0.057(5) 0.029(5) -0.006(4) -0.010(5)
C56 0.032(4) 0.097(10) 0.091(7) 0.044(7) 0.006(4) 0.010(5)
C57 0.020(3) 0.059(7) 0.041(4) 0.008(5) 0.007(3) -0.002(4)
C58 0.051(5) 0.074(9) 0.047(5) -0.009(6) 0.014(4) 0.001(5)
C59 0.031(4) 0.078(8) 0.047(5) -0.002(5) 0.021(4) 0.001(5)
C60 0.034(4) 0.068(8) 0.045(4) 0.016(5) 0.015(3) -0.004(4)
C61 0.032(3) 0.024(5) 0.037(4) -0.002(4) 0.019(3) -0.004(4)
C62 0.043(4) 0.035(6) 0.079(6) -0.005(6) 0.002(4) -0.013(4)
C63 0.040(4) 0.036(6) 0.078(6) -0.024(6) 0.020(4) -0.010(4)
C64 0.049(4) 0.057(8) 0.066(6) -0.034(6) 0.027(4) -0.022(5)
C65 0.025(3) 0.038(6) 0.028(4) 0.021(4) 0.002(3) -0.003(4)
C66 0.037(4) 0.056(7) 0.047(5) 0.008(5) 0.003(4) 0.006(4)
C67 0.025(4) 0.109(10) 0.067(6) 0.037(6) 0.003(4) 0.020(5)
C68 0.054(5) 0.026(6) 0.067(6) 0.002(5) -0.007(4) 0.004(4)
C70 0.025(3) 0.049(7) 0.031(4) 0.007(4) 0.008(3) -0.003(4)
C71 0.025(4) 0.048(7) 0.082(6) -0.022(6) 0.006(4) 0.002(4)
C72 0.053(4) 0.044(7) 0.041(4) -0.005(5) 0.006(4) 0.018(5)
C73 0.022(3) 0.046(7) 0.090(6) 0.012(6) 0.012(4) 0.005(4)
C74 0.029(3) 0.037(6) 0.033(4) -0.002(4) 0.000(3) -0.002(4)
C75 0.035(4) 0.032(6) 0.065(5) 0.014(5) -0.012(4) -0.001(4)
C76 0.062(5) 0.080(9) 0.055(5) 0.011(6) -0.020(4) -0.033(6)
C77 0.058(5) 0.022(5) 0.048(5) -0.006(5) -0.020(4) -0.005(4)
C78 0.029(3) 0.057(7) 0.029(4) -0.016(4) 0.005(3) -0.003(4)
C79 0.071(5) 0.022(6) 0.056(5) 0.020(5) 0.012(4) -0.017(5)
C80 0.038(4) 0.044(7) 0.040(4) -0.015(5) 0.012(3) -0.001(4)
C81 0.056(5) 0.038(7) 0.069(6) -0.024(5) 0.037(4) -0.017(5)

loop_
_atom_type_symbol
_atom_type_description
_atom_type_scat_dispersion_real
_atom_type_scat_dispersion_imag
_atom_type_scat_source
Li Li -0.0003 0.0001 'International Tables Vol C Tables 4.2.6.8 and 6.1.1.4'
Zn Zn 0.2839 1.4301 'International Tables Vol C Tables 4.2.6.8 and 6.1.1.4'
N N 0.0061 0.0033 'International Tables Vol C Tables 4.2.6.8 and 6.1.1.4'
C C 0.0033 0.0016 'International Tables Vol C Tables 4.2.6.8 and 6.1.1.4'
H H 0.0000 0.0000 'International Tables Vol C Tables 4.2.6.8 and 6.1.1.4'

loop_
_geom_angle_atom_site_label_1
_geom_angle_atom_site_label_2
_geom_angle_atom_site_label_3
_geom_angle
C28 Li1 C61 131.7(6)
C28 Li1 Zn1 146.8(5)
C61 Li1 Zn1 52.4(3)
C28 Li1 C65 129.2(6)
C61 Li1 C65 96.9(4)
Zn1 Li1 C65 51.2(3)
C1 Li2 C74 131.6(6)
C1 Li2 Zn2 147.2(6)
C74 Li2 Zn2 51.7(3)
C1 Li2 C70 137.7(5)
C74 Li2 C70 89.6(5)
Zn2 Li2 C70 48.0(3)
C57 Zn1 C61 123.0(3)
C57 Zn1 C65 120.0(3)
C61 Zn1 C65 116.4(3)
C57 Zn1 Li1 156.8(3)
C61 Zn1 Li1 61.4(4)
C65 Zn1 Li1 64.9(3)
C78 Zn2 C70 127.3(3)
C78 Zn2 C74 119.2(3)
C70 Zn2 C74 112.4(3)
C78 Zn2 Li2 149.6(4)
C70 Zn2 Li2 68.3(3)
C74 Zn2 Li2 60.3(3)
C1 N1 C3 111.8(5)
C1 N1 C16 125.2(6)
C3 N1 C16 122.5(6)
C1 N2 C2 113.4(5)
C1 N2 C4 122.7(6)
C2 N2 C4 123.6(6)
C28 N3 C31 110.7(6)
C28 N3 C32 124.8(5)
C31 N3 C32 124.4(6)
C28 N4 C29 110.6(6)
C28 N4 C45 125.5(5)
C29 N4 C45 123.8(6)
N1 C1 N2 102.1(6)
N1 C1 Li2 129.0(6)
N2 C1 Li2 128.9(6)
C3 C2 N2 105.3(7)
C3 C2 H2 127.4
N2 C2 H2 127.4
C2 C3 N1 107.5(7)
C2 C3 H3 126.3
N1 C3 H3 126.3
C5 C4 C9 124.0(6)
C5 C4 N2 119.6(5)
C9 C4 N2 116.4(6)
C4 C5 C6 116.7(6)
C4 C5 C11 122.0(6)
C6 C5 C11 121.2(6)
C7 C6 C5 121.7(6)
C7 C6 H6 119.2
C5 C6 H6 119.2
C6 C7 C8 119.7(6)
C6 C7 H7 120.1
C8 C7 H7 120.1
C7 C8 C9 121.5(6)
C7 C8 H8 119.3
C9 C8 H8 119.3
C8 C9 C4 116.3(6)
C8 C9 C14 120.2(5)
C4 C9 C14 123.5(6)
C11 C10 H10A 109.5
C11 C10 H10B 109.5
H10A C10 H10B 109.5
C11 C10 H10C 109.5
H10A C10 H10C 109.5
H10B C10 H10C 109.5
C12 C11 C5 111.9(6)
C12 C11 C10 110.3(6)
C5 C11 C10 110.9(6)
C12 C11 H11 107.9
C5 C11 H11 107.9
C10 C11 H11 107.9
C11 C12 H12A 109.5
C11 C12 H12B 109.5
H12A C12 H12B 109.5
C11 C12 H12C 109.5
H12A C12 H12C 109.5
H12B C12 H12C 109.5
C14 C13 H13A 109.5
C14 C13 H13B 109.5
H13A C13 H13B 109.5
C14 C13 H13C 109.5
H13A C13 H13C 109.5
H13B C13 H13C 109.5
C15 C14 C9 111.7(7)
C15 C14 C13 111.8(6)
C9 C14 C13 109.9(6)
C15 C14 H14 107.8
C9 C14 H14 107.8
C13 C14 H14 107.8
C14 C15 H15A 109.5
C14 C15 H15B 109.5
H15A C15 H15B 109.5
C14 C15 H15C 109.5
H15A C15 H15C 109.5
H15B C15 H15C 109.5
C17 C16 C21 123.4(6)
C17 C16 N1 118.3(5)
C21 C16 N1 118.3(5)
C16 C17 C18 117.5(5)
C16 C17 C23 122.7(6)
C18 C17 C23 119.7(6)
C19 C18 C17 119.9(6)
C19 C18 H18 120.0
C17 C18 H18 120.0
C20 C19 C18 121.4(6)
C20 C19 H19 119.3
C18 C19 H19 119.3
C19 C20 C21 121.4(6)
C19 C20 H20 119.3
C21 C20 H20 119.3
C20 C21 C16 116.4(6)
C20 C21 C26 119.8(5)
C16 C21 C26 123.8(6)
C23 C22 H22A 109.5
C23 C22 H22B 109.5
H22A C22 H22B 109.5
C23 C22 H22C 109.5
H22A C22 H22C 109.5
H22B C22 H22C 109.5
C24 C23 C22 112.3(6)
C24 C23 C17 110.1(6)
C22 C23 C17 113.8(6)
C24 C23 H23 106.7
C22 C23 H23 106.7
C17 C23 H23 106.7
C23 C24 H24A 109.5
C23 C24 H24B 109.5
H24A C24 H24B 109.5
C23 C24 H24C 109.5
H24A C24 H24C 109.5
H24B C24 H24C 109.5
C26 C25 H25A 109.5
C26 C25 H25B 109.5
H25A C25 H25B 109.5
C26 C25 H25C 109.5
H25A C25 H25C 109.5
H25B C25 H25C 109.5
C25 C26 C21 113.3(7)
C25 C26 C27 109.6(6)
C21 C26 C27 109.7(6)
C25 C26 H26 108.0
C21 C26 H26 108.0
C27 C26 H26 108.0
C26 C27 H27A 109.5
C26 C27 H27B 109.5
H27A C27 H27B 109.5
C26 C27 H27C 109.5
H27A C27 H27C 109.5
H27B C27 H27C 109.5
N3 C28 N4 103.7(5)
N3 C28 Li1 127.7(6)
N4 C28 Li1 128.6(6)
C31 C29 N4 107.9(6)
C31 C29 H29 126.0
N4 C29 H29 126.0
C29 C31 N3 107.1(6)
C29 C31 H31 126.5
N3 C31 H31 126.5
C37 C32 C33 122.7(7)
C37 C32 N3 117.7(6)
C33 C32 N3 119.6(7)
C34 C33 C32 116.7(8)
C34 C33 C39 122.4(6)
C32 C33 C39 120.9(7)
C33 C34 C35 122.6(7)
C33 C34 H34 118.7
C35 C34 H34 118.7
C34 C35 C36 117.9(8)
C34 C35 H35 121.0
C36 C35 H35 121.0
C37 C36 C35 122.4(9)
C37 C36 H36 118.8
C35 C36 H36 118.8
C36 C37 C32 117.5(7)
C36 C37 C42 119.5(8)
C32 C37 C42 123.0(7)
C39 C38 H38A 109.5
C39 C38 H38B 109.5
H38A C38 H38B 109.5
C39 C38 H38C 109.5
H38A C38 H38C 109.5
H38B C38 H38C 109.5
C33 C39 C38 110.3(6)
C33 C39 C40 113.2(7)
C38 C39 C40 111.0(6)
C33 C39 H39 107.3
C38 C39 H39 107.3
C40 C39 H39 107.3
C39 C40 H40A 109.5
C39 C40 H40B 109.5
H40A C40 H40B 109.5
C39 C40 H40C 109.5
H40A C40 H40C 109.5
H40B C40 H40C 109.5
C42 C41 H41A 109.5
C42 C41 H41B 109.5
H41A C41 H41B 109.5
C42 C41 H41C 109.5
H41A C41 H41C 109.5
H41B C41 H41C 109.5
C43 C42 C37 112.9(6)
C43 C42 C41 110.0(7)
C37 C42 C41 109.0(6)
C43 C42 H42 108.3
C37 C42 H42 108.3
C41 C42 H42 108.3
C42 C43 H43A 109.5
C42 C43 H43B 109.5
H43A C43 H43B 109.5
C42 C43 H43C 109.5
H43A C43 H43C 109.5
H43B C43 H43C 109.5
C50 C45 C46 123.3(8)
C50 C45 N4 119.3(7)
C46 C45 N4 117.3(6)
C47 C46 C45 117.8(8)
C47 C46 C55 121.7(8)
C45 C46 C55 120.5(8)
C46 C47 C48 121.4(9)
C46 C47 H47 119.3
C48 C47 H47 119.3
C47 C48 C49 118.6(9)
C47 C48 H48 120.7
C49 C48 H48 120.7
C50 C49 C48 122.7(8)
C50 C49 H49 118.6
C48 C49 H49 118.6
C49 C50 C45 116.1(8)
C49 C50 C52 121.5(7)
C45 C50 C52 122.4(7)
C52 C51 H51A 109.5
C52 C51 H51B 109.5
H51A C51 H51B 109.5
C52 C51 H51C 109.5
H51A C51 H51C 109.5
H51B C51 H51C 109.5
C50 C52 C53 110.7(7)
C50 C52 C51 110.1(6)
C53 C52 C51 109.5(6)
C50 C52 H52 108.8
C53 C52 H52 108.8
C51 C52 H52 108.8
C52 C53 H53A 109.5
C52 C53 H53B 109.5
H53A C53 H53B 109.5
C52 C53 H53C 109.5
H53A C53 H53C 109.5
H53B C53 H53C 109.5
C55 C54 H54A 109.5
C55 C54 H54B 109.5
H54A C54 H54B 109.5
C55 C54 H54C 109.5
H54A C54 H54C 109.5
H54B C54 H54C 109.5
C46 C55 C54 111.0(7)
C46 C55 C56 108.9(7)
C54 C55 C56 108.9(7)
C46 C55 H55 109.3
C54 C55 H55 109.3
C56 C55 H55 109.3
C55 C56 H56A 109.5
C55 C56 H56B 109.5
H56A C56 H56B 109.5
C55 C56 H56C 109.5
H56A C56 H56C 109.5
H56B C56 H56C 109.5
C58 C57 C60 108.6(7)
C58 C57 C59 108.5(7)
C60 C57 C59 105.7(6)
C58 C57 Zn1 112.0(5)
C60 C57 Zn1 111.7(5)
C59 C57 Zn1 110.1(5)
C57 C58 H58A 109.5
C57 C58 H58B 109.5
H58A C58 H58B 109.5
C57 C58 H58C 109.5
H58A C58 H58C 109.5
H58B C58 H58C 109.5
C57 C59 H59A 109.5
C57 C59 H59B 109.5
H59A C59 H59B 109.5
C57 C59 H59C 109.5
H59A C59 H59C 109.5
H59B C59 H59C 109.5
C57 C60 H60A 109.5
C57 C60 H60B 109.5
H60A C60 H60B 109.5
C57 C60 H60C 109.5
H60A C60 H60C 109.5
H60B C60 H60C 109.5
C62 C61 C64 109.2(7)
C62 C61 C63 107.5(6)
C64 C61 C63 104.0(6)
C62 C61 Zn1 114.7(5)
C64 C61 Zn1 121.3(6)
C63 C61 Zn1 98.0(5)
C62 C61 Li1 98.6(5)
C64 C61 Li1 70.5(5)
C63 C61 Li1 153.5(6)
Zn1 C61 Li1 66.2(4)
C61 C62 H62A 109.5
C61 C62 H62B 109.5
H62A C62 H62B 109.5
C61 C62 H62C 109.5
H62A C62 H62C 109.5
H62B C62 H62C 109.5
C61 C63 H63A 109.5
C61 C63 H63B 109.5
H63A C63 H63B 109.5
C61 C63 H63C 109.5
H63A C63 H63C 109.5
H63B C63 H63C 109.5
C61 C64 H64A 109.5
C61 C64 H64B 109.5
H64A C64 H64B 109.5
C61 C64 H64C 109.5
H64A C64 H64C 109.5
H64B C64 H64C 109.5
C68 C65 C67 109.2(7)
C68 C65 C66 107.9(6)
C67 C65 C66 105.6(5)
C68 C65 Zn1 113.7(5)
C67 C65 Zn1 96.7(5)
C66 C65 Zn1 122.3(6)
C68 C65 Li1 106.0(5)
C67 C65 Li1 144.5(7)
C66 C65 Li1 67.5(5)
Zn1 C65 Li1 63.9(3)
C65 C66 H66A 109.5
C65 C66 H66B 109.5
H66A C66 H66B 109.5
C65 C66 H66C 109.5
H66A C66 H66C 109.5
H66B C66 H66C 109.5
C65 C67 H67A 109.5
C65 C67 H67B 109.5
H67A C67 H67B 109.5
C65 C67 H67C 109.5
H67A C67 H67C 109.5
H67B C67 H67C 109.5
C65 C68 H68A 109.5
C65 C68 H68B 109.5
H68A C68 H68B 109.5
C65 C68 H68C 109.5
H68A C68 H68C 109.5
H68B C68 H68C 109.5
C73 C70 C71 106.1(6)
C73 C70 C72 107.6(6)
C71 C70 C72 108.3(7)
C73 C70 Zn2 123.7(5)
C71 C70 Zn2 112.5(4)
C72 C70 Zn2 97.5(5)
C73 C70 Li2 60.5(4)
C71 C70 Li2 127.5(6)
C72 C70 Li2 124.2(5)
Zn2 C70 Li2 63.7(3)
C70 C71 H71A 109.5
C70 C71 H71B 109.5
H71A C71 H71B 109.5
C70 C71 H71C 109.5
H71A C71 H71C 109.5
H71B C71 H71C 109.5
C70 C72 H72A 109.5
C70 C72 H72B 109.5
H72A C72 H72B 109.5
C70 C72 H72C 109.5
H72A C72 H72C 109.5
H72B C72 H72C 109.5
C70 C73 H73A 109.5
C70 C73 H73B 109.5
H73A C73 H73B 109.5
C70 C73 H73C 109.5
H73A C73 H73C 109.5
H73B C73 H73C 109.5
C76 C74 C77 105.4(6)
C76 C74 C75 107.8(6)
C77 C74 C75 106.9(7)
C76 C74 Zn2 99.9(5)
C77 C74 Zn2 121.5(4)
C75 C74 Zn2 114.1(5)
C76 C74 Li2 161.2(7)
C77 C74 Li2 71.8(5)
C75 C74 Li2 90.5(6)
Zn2 C74 Li2 68.0(4)
C74 C75 H75A 109.5
C74 C75 H75B 109.5
H75A C75 H75B 109.5
C74 C75 H75C 109.5
H75A C75 H75C 109.5
H75B C75 H75C 109.5
C74 C76 H76A 109.5
C74 C76 H76B 109.5
H76A C76 H76B 109.5
C74 C76 H76C 109.5
H76A C76 H76C 109.5
H76B C76 H76C 109.5
C74 C77 H77A 109.5
C74 C77 H77B 109.5
H77A C77 H77B 109.5
C74 C77 H77C 109.5
H77A C77 H77C 109.5
H77B C77 H77C 109.5
C80 C78 C81 107.6(6)
C80 C78 C79 106.5(7)
C81 C78 C79 107.1(6)
C80 C78 Zn2 112.8(5)
C81 C78 Zn2 109.9(6)
C79 C78 Zn2 112.6(5)
C78 C79 H79A 109.5
C78 C79 H79B 109.5
H79A C79 H79B 109.5
C78 C79 H79C 109.5
H79A C79 H79C 109.5
H79B C79 H79C 109.5
C78 C80 H80A 109.5
C78 C80 H80B 109.5
H80A C80 H80B 109.5
C78 C80 H80C 109.5
H80A C80 H80C 109.5
H80B C80 H80C 109.5
C78 C81 H81A 109.5
C78 C81 H81B 109.5
H81A C81 H81B 109.5
C78 C81 H81C 109.5
H81A C81 H81C 109.5
H81B C81 H81C 109.5

loop_
_geom_bond_atom_site_label_1
_geom_bond_atom_site_label_2
_geom_bond_distance
Li1 C28 2.205(11)
Li1 C61 2.347(14)
Li1 Zn1 2.447(10)
Li1 C65 2.467(14)
Li2 C1 2.209(16)
Li2 C74 2.360(14)
Li2 Zn2 2.517(14)
Li2 C70 2.611(16)
Zn1 C57 2.036(7)
Zn1 C61 2.119(8)
Zn1 C65 2.122(7)
Zn2 C78 2.028(7)
Zn2 C70 2.089(6)
Zn2 C74 2.131(7)
N1 C1 1.360(8)
N1 C3 1.387(10)
N1 C16 1.455(8)
N2 C1 1.362(8)
N2 C2 1.380(10)
N2 C4 1.473(7)
N3 C28 1.366(8)
N3 C31 1.403(7)
N3 C32 1.429(9)
N4 C28 1.369(8)
N4 C29 1.391(8)
N4 C45 1.421(10)
C2 C3 1.337(8)
C2 H2 0.9500
C3 H3 0.9500
C4 C5 1.383(9)
C4 C9 1.399(8)
C5 C6 1.384(8)
C5 C11 1.504(8)
C6 C7 1.378(8)
C6 H6 0.9500
C7 C8 1.381(9)
C7 H7 0.9500
C8 C9 1.387(8)
C8 H8 0.9500
C9 C14 1.531(9)
C10 C11 1.552(10)
C10 H10A 0.9800
C10 H10B 0.9800
C10 H10C 0.9800
C11 C12 1.491(12)
C11 H11 1.0000
C12 H12A 0.9800
C12 H12B 0.9800
C12 H12C 0.9800
C13 C14 1.548(11)
C13 H13A 0.9800
C13 H13B 0.9800
C13 H13C 0.9800
C14 C15 1.508(10)
C14 H14 1.0000
C15 H15A 0.9800
C15 H15B 0.9800
C15 H15C 0.9800
C16 C17 1.387(9)
C16 C21 1.407(8)
C17 C18 1.389(9)
C17 C23 1.540(8)
C18 C19 1.389(9)
C18 H18 0.9500
C19 C20 1.357(9)
C19 H19 0.9500
C20 C21 1.388(9)
C20 H20 0.9500
C21 C26 1.520(9)
C22 C23 1.517(11)
C22 H22A 0.9800
C22 H22B 0.9800
C22 H22C 0.9800
C23 C24 1.515(12)
C23 H23 1.0000
C24 H24A 0.9800
C24 H24B 0.9800
C24 H24C 0.9800
C25 C26 1.514(10)
C25 H25A 0.9800
C25 H25B 0.9800
C25 H25C 0.9800
C26 C27 1.541(11)
C26 H26 1.0000
C27 H27A 0.9800
C27 H27B 0.9800
C27 H27C 0.9800
C29 C31 1.311(11)
C29 H29 0.9500
C31 H31 0.9500
C32 C37 1.390(11)
C32 C33 1.407(9)
C33 C34 1.371(11)
C33 C39 1.510(11)
C34 C35 1.388(12)
C34 H34 0.9500
C35 C36 1.394(10)
C35 H35 0.9500
C36 C37 1.363(11)
C36 H36 0.9500
C37 C42 1.540(9)
C38 C39 1.523(9)
C38 H38A 0.9800
C38 H38B 0.9800
C38 H38C 0.9800
C39 C40 1.537(9)
C39 H39 1.0000
C40 H40A 0.9800
C40 H40B 0.9800
C40 H40C 0.9800
C41 C42 1.554(10)
C41 H41A 0.9800
C41 H41B 0.9800
C41 H41C 0.9800
C42 C43 1.518(11)
C42 H42 1.0000
C43 H43A 0.9800
C43 H43B 0.9800
C43 H43C 0.9800
C45 C50 1.388(9)
C45 C46 1.417(11)
C46 C47 1.365(11)
C46 C55 1.530(10)
C47 C48 1.389(11)
C47 H47 0.9500
C48 C49 1.402(13)
C48 H48 0.9500
C49 C50 1.380(12)
C49 H49 0.9500
C50 C52 1.499(11)
C51 C52 1.531(9)
C51 H51A 0.9800
C51 H51B 0.9800
C51 H51C 0.9800
C52 C53 1.522(9)
C52 H52 1.0000
C53 H53A 0.9800
C53 H53B 0.9800
C53 H53C 0.9800
C54 C55 1.549(11)
C54 H54A 0.9800
C54 H54B 0.9800
C54 H54C 0.9800
C55 C56 1.555(10)
C55 H55 1.0000
C56 H56A 0.9800
C56 H56B 0.9800
C56 H56C 0.9800
C57 C58 1.522(13)
C57 C60 1.539(11)
C57 C59 1.544(9)
C58 H58A 0.9800
C58 H58B 0.9800
C58 H58C 0.9800
C59 H59A 0.9800
C59 H59B 0.9800
C59 H59C 0.9800
C60 H60A 0.9800
C60 H60B 0.9800
C60 H60C 0.9800
C61 C62 1.516(10)
C61 C64 1.535(9)
C61 C63 1.551(9)
C62 H62A 0.9800
C62 H62B 0.9800
C62 H62C 0.9800
C63 H63A 0.9800
C63 H63B 0.9800
C63 H63C 0.9800
C64 H64A 0.9800
C64 H64B 0.9800
C64 H64C 0.9800
C65 C68 1.499(11)
C65 C67 1.535(8)
C65 C66 1.535(9)
C66 H66A 0.9800
C66 H66B 0.9800
C66 H66C 0.9800
C67 H67A 0.9800
C67 H67B 0.9800
C67 H67C 0.9800
C68 H68A 0.9800
C68 H68B 0.9800
C68 H68C 0.9800
C70 C73 1.522(11)
C70 C71 1.536(10)
C70 C72 1.546(12)
C71 H71A 0.9800
C71 H71B 0.9800
C71 H71C 0.9800
C72 H72A 0.9800
C72 H72B 0.9800
C72 H72C 0.9800
C73 H73A 0.9800
C73 H73B 0.9800
C73 H73C 0.9800
C74 C76 1.528(12)
C74 C77 1.537(10)
C74 C75 1.543(10)
C75 H75A 0.9800
C75 H75B 0.9800
C75 H75C 0.9800
C76 H76A 0.9800
C76 H76B 0.9800
C76 H76C 0.9800
C77 H77A 0.9800
C77 H77B 0.9800
C77 H77C 0.9800
C78 C80 1.515(12)
C78 C81 1.531(10)
C78 C79 1.543(10)
C79 H79A 0.9800
C79 H79B 0.9800
C79 H79C 0.9800
C80 H80A 0.9800
C80 H80B 0.9800
C80 H80C 0.9800
C81 H81A 0.9800
C81 H81B 0.9800
C81 H81C 0.9800

loop_
_geom_torsion_atom_site_label_1
_geom_torsion_atom_site_label_2
_geom_torsion_atom_site_label_3
_geom_torsion_atom_site_label_4
_geom_torsion
C28 Li1 Zn1 C57 3.4(19)
C61 Li1 Zn1 C57 -107.5(10)
C65 Li1 Zn1 C57 108.0(10)
C28 Li1 Zn1 C61 110.8(12)
C65 Li1 Zn1 C61 -144.6(4)
C28 Li1 Zn1 C65 -104.6(12)
C61 Li1 Zn1 C65 144.6(4)
C1 Li2 Zn2 C78 -11.5(14)
C74 Li2 Zn2 C78 98.1(6)
C70 Li2 Zn2 C78 -127.7(6)
C1 Li2 Zn2 C70 116.1(10)
C74 Li2 Zn2 C70 -134.3(4)
C1 Li2 Zn2 C74 -109.6(10)
C70 Li2 Zn2 C74 134.3(4)
C3 N1 C1 N2 -0.1(6)
C16 N1 C1 N2 -171.3(5)
C3 N1 C1 Li2 -179.1(6)
C16 N1 C1 Li2 9.7(9)
C2 N2 C1 N1 -0.5(7)
C4 N2 C1 N1 173.3(5)
C2 N2 C1 Li2 178.5(6)
C4 N2 C1 Li2 -7.8(9)
C74 Li2 C1 N1 30.2(11)
Zn2 Li2 C1 N1 111.4(10)
C70 Li2 C1 N1 -166.0(6)
C74 Li2 C1 N2 -148.5(7)
Zn2 Li2 C1 N2 -67.3(12)
C70 Li2 C1 N2 15.3(12)
C1 N2 C2 C3 0.9(7)
C4 N2 C2 C3 -172.8(5)
N2 C2 C3 N1 -0.9(7)
C1 N1 C3 C2 0.6(7)
C16 N1 C3 C2 172.1(5)
C1 N2 C4 C5 85.9(9)
C2 N2 C4 C5 -100.9(8)
C1 N2 C4 C9 -96.3(8)
C2 N2 C4 C9 76.8(9)
C9 C4 C5 C6 2.6(12)
N2 C4 C5 C6 -179.9(7)
C9 C4 C5 C11 179.5(7)
N2 C4 C5 C11 -3.0(11)
C4 C5 C6 C7 -1.0(12)
C11 C5 C6 C7 -177.9(7)
C5 C6 C7 C8 -1.3(12)
C6 C7 C8 C9 2.1(13)
C7 C8 C9 C4 -0.6(12)
C7 C8 C9 C14 -179.3(8)
C5 C4 C9 C8 -1.8(12)
N2 C4 C9 C8 -179.4(7)
C5 C4 C9 C14 176.8(8)
N2 C4 C9 C14 -0.8(12)
C4 C5 C11 C12 -103.4(9)
C6 C5 C11 C12 73.4(9)
C4 C5 C11 C10 133.0(8)
C6 C5 C11 C10 -50.2(10)
C8 C9 C14 C15 -59.2(10)
C4 C9 C14 C15 122.2(8)
C8 C9 C14 C13 65.5(10)
C4 C9 C14 C13 -113.1(8)
C1 N1 C16 C17 71.5(9)
C3 N1 C16 C17 -98.8(8)
C1 N1 C16 C21 -111.5(8)
C3 N1 C16 C21 78.2(9)
C21 C16 C17 C18 0.8(12)
N1 C16 C17 C18 177.6(7)
C21 C16 C17 C23 -175.4(8)
N1 C16 C17 C23 1.5(11)
C16 C17 C18 C19 0.4(12)
C23 C17 C18 C19 176.6(8)
C17 C18 C19 C20 0.4(13)
C18 C19 C20 C21 -2.3(14)
C19 C20 C21 C16 3.3(13)
C19 C20 C21 C26 -175.6(8)
C17 C16 C21 C20 -2.5(12)
N1 C16 C21 C20 -179.4(7)
C17 C16 C21 C26 176.3(8)
N1 C16 C21 C26 -0.5(12)
C16 C17 C23 C24 86.7(9)
C18 C17 C23 C24 -89.3(9)
C16 C17 C23 C22 -146.3(7)
C18 C17 C23 C22 37.7(11)
C20 C21 C26 C25 -48.3(10)
C16 C21 C26 C25 132.9(8)
C20 C21 C26 C27 74.5(9)
C16 C21 C26 C27 -104.3(8)
C31 N3 C28 N4 0.6(7)
C32 N3 C28 N4 177.6(6)
C31 N3 C28 Li1 -180.0(6)
C32 N3 C28 Li1 -3.1(10)
C29 N4 C28 N3 0.7(7)
C45 N4 C28 N3 -176.0(6)
C29 N4 C28 Li1 -178.7(6)
C45 N4 C28 Li1 4.6(10)
C61 Li1 C28 N3 -55.7(9)
Zn1 Li1 C28 N3 -138.2(10)
C65 Li1 C28 N3 145.2(6)
C61 Li1 C28 N4 123.5(8)
Zn1 Li1 C28 N4 41.1(14)
C65 Li1 C28 N4 -35.5(9)
C28 N4 C29 C31 -1.8(8)
C45 N4 C29 C31 174.9(6)
N4 C29 C31 N3 2.1(8)
C28 N3 C31 C29 -1.8(8)
C32 N3 C31 C29 -178.7(7)
C28 N3 C32 C37 109.6(7)
C31 N3 C32 C37 -73.9(9)
C28 N3 C32 C33 -72.1(8)
C31 N3 C32 C33 104.4(7)
C37 C32 C33 C34 -4.2(9)
N3 C32 C33 C34 177.6(5)
C37 C32 C33 C39 175.2(6)
N3 C32 C33 C39 -3.0(8)
C32 C33 C34 C35 3.6(10)
C39 C33 C34 C35 -175.8(6)
C33 C34 C35 C36 -2.2(11)
C34 C35 C36 C37 1.3(10)
C35 C36 C37 C32 -1.8(10)
C35 C36 C37 C42 178.4(6)
C33 C32 C37 C36 3.4(10)
N3 C32 C37 C36 -178.4(6)
C33 C32 C37 C42 -176.9(5)
N3 C32 C37 C42 1.4(9)
C34 C33 C39 C38 94.9(7)
C32 C33 C39 C38 -84.4(7)
C34 C33 C39 C40 -30.2(9)
C32 C33 C39 C40 150.5(6)
C36 C37 C42 C43 52.1(9)
C32 C37 C42 C43 -127.7(8)
C36 C37 C42 C41 -70.5(9)
C32 C37 C42 C41 109.7(8)
C28 N4 C45 C50 -81.6(8)
C29 N4 C45 C50 102.2(7)
C28 N4 C45 C46 100.3(7)
C29 N4 C45 C46 -75.9(8)
C50 C45 C46 C47 0.9(10)
N4 C45 C46 C47 178.9(5)
C50 C45 C46 C55 -179.9(6)
N4 C45 C46 C55 -1.9(9)
C45 C46 C47 C48 -0.2(10)
C55 C46 C47 C48 -179.4(6)
C46 C47 C48 C49 0.1(11)
C47 C48 C49 C50 -0.7(11)
C48 C49 C50 C45 1.3(10)
C48 C49 C50 C52 -177.8(6)
C46 C45 C50 C49 -1.5(9)
N4 C45 C50 C49 -179.4(5)
C46 C45 C50 C52 177.7(6)
N4 C45 C50 C52 -0.3(9)
C49 C50 C52 C53 58.9(8)
C45 C50 C52 C53 -120.1(7)
C49 C50 C52 C51 -62.3(8)
C45 C50 C52 C51 118.7(7)
C47 C46 C55 C54 51.7(9)
C45 C46 C55 C54 -127.5(8)
C47 C46 C55 C56 -68.2(9)
C45 C46 C55 C56 112.6(8)
C61 Zn1 C57 C58 -155.5(5)
C65 Zn1 C57 C58 34.1(6)
Li1 Zn1 C57 C58 -61.8(13)
C61 Zn1 C57 C60 -33.4(6)
C65 Zn1 C57 C60 156.2(5)
Li1 Zn1 C57 C60 60.2(13)
C61 Zn1 C57 C59 83.7(7)
C65 Zn1 C57 C59 -86.7(7)
Li1 Zn1 C57 C59 177.4(9)
C57 Zn1 C61 C62 64.7(6)
C65 Zn1 C61 C62 -124.5(5)
Li1 Zn1 C61 C62 -88.7(5)
C57 Zn1 C61 C64 -160.6(5)
C65 Zn1 C61 C64 10.2(6)
Li1 Zn1 C61 C64 46.0(5)
C57 Zn1 C61 C63 -48.8(6)
C65 Zn1 C61 C63 121.9(5)
Li1 Zn1 C61 C63 157.8(6)
C57 Zn1 C61 Li1 153.4(3)
C65 Zn1 C61 Li1 -35.9(4)
C28 Li1 C61 C62 -23.4(9)
Zn1 Li1 C61 C62 113.3(5)
C65 Li1 C61 C62 140.4(5)
C28 Li1 C61 C64 84.0(8)
Zn1 Li1 C61 C64 -139.2(6)
C65 Li1 C61 C64 -112.2(6)
C28 Li1 C61 C63 166.3(11)
Zn1 Li1 C61 C63 -57.0(12)
C65 Li1 C61 C63 -29.9(14)
C28 Li1 C61 Zn1 -136.8(7)
C65 Li1 C61 Zn1 27.1(3)
C57 Zn1 C65 C68 -57.5(6)
C61 Zn1 C65 C68 131.5(5)
Li1 Zn1 C65 C68 96.9(6)
C57 Zn1 C65 C67 56.9(6)
C61 Zn1 C65 C67 -114.1(5)
Li1 Zn1 C65 C67 -148.8(6)
C57 Zn1 C65 C66 170.1(5)
C61 Zn1 C65 C66 -0.9(6)
Li1 Zn1 C65 C66 -35.6(5)
C57 Zn1 C65 Li1 -154.3(4)
C61 Zn1 C65 Li1 34.6(4)
C28 Li1 C65 C68 27.8(8)
C61 Li1 C65 C68 -136.6(5)
Zn1 Li1 C65 C68 -109.0(5)
C28 Li1 C65 C67 -160.8(8)
C61 Li1 C65 C67 34.8(10)
Zn1 Li1 C65 C67 62.4(8)
C28 Li1 C65 C66 -75.3(7)
C61 Li1 C65 C66 120.3(6)
Zn1 Li1 C65 C66 147.8(6)
C28 Li1 C65 Zn1 136.8(6)
C61 Li1 C65 Zn1 -27.6(3)
C78 Zn2 C70 C73 157.4(6)
C74 Zn2 C70 C73 -34.6(8)
Li2 Zn2 C70 C73 7.7(7)
C78 Zn2 C70 C71 27.8(8)
C74 Zn2 C70 C71 -164.3(6)
Li2 Zn2 C70 C71 -122.0(7)
C78 Zn2 C70 C72 -85.6(6)
C74 Zn2 C70 C72 82.3(5)
Li2 Zn2 C70 C72 124.6(5)
C78 Zn2 C70 Li2 149.8(4)
C74 Zn2 C70 Li2 -42.3(4)
C1 Li2 C70 C73 53.6(9)
C74 Li2 C70 C73 -138.5(6)
Zn2 Li2 C70 C73 -172.7(6)
C1 Li2 C70 C71 -34.6(12)
C74 Li2 C70 C71 133.3(6)
Zn2 Li2 C70 C71 99.1(6)
C1 Li2 C70 C72 145.6(8)
C74 Li2 C70 C72 -46.5(7)
Zn2 Li2 C70 C72 -80.7(6)
C1 Li2 C70 Zn2 -133.7(9)
C74 Li2 C70 Zn2 34.2(3)
C78 Zn2 C74 C76 50.0(6)
C70 Zn2 C74 C76 -119.0(5)
Li2 Zn2 C74 C76 -165.0(6)
C78 Zn2 C74 C77 165.0(6)
C70 Zn2 C74 C77 -4.0(8)
Li2 Zn2 C74 C77 -50.0(7)
C78 Zn2 C74 C75 -64.8(7)
C70 Zn2 C74 C75 126.2(5)
Li2 Zn2 C74 C75 80.2(6)
C78 Zn2 C74 Li2 -145.0(4)
C70 Zn2 C74 Li2 46.0(5)
C1 Li2 C74 C76 -170.7(15)
Zn2 Li2 C74 C76 52.3(18)
C70 Li2 C74 C76 20(2)
C1 Li2 C74 C77 -86.5(9)
Zn2 Li2 C74 C77 136.5(5)
C70 Li2 C74 C77 104.4(5)
C1 Li2 C74 C75 21.1(9)
Zn2 Li2 C74 C75 -115.9(5)
C70 Li2 C74 C75 -148.0(5)
C1 Li2 C74 Zn2 137.0(8)
C70 Li2 C74 Zn2 -32.2(3)
C70 Zn2 C78 C80 90.6(6)
C74 Zn2 C78 C80 -76.7(6)
Li2 Zn2 C78 C80 -157.1(6)
C70 Zn2 C78 C81 -149.3(5)
C74 Zn2 C78 C81 43.5(7)
Li2 Zn2 C78 C81 -36.9(9)
C70 Zn2 C78 C79 -30.0(8)
C74 Zn2 C78 C79 162.8(6)
Li2 Zn2 C78 C79 82.4(8)
